data_7108835
loop_
_publ_author_name
'Wang, Zikun'
'Bi, Xihe'
'Liao, Peiqiu'
'Liu, Xu'
'Dong, Dewen'

_publ_section_title
;
 Cu(II)-catalyzed cyclization of \a-diazo-\b-oxoamides with amines leading
 to pyrrol-3(2H)-ones
;
_journal_coden_ASTM CHCOFS
_journal_issue 13
_journal_name_full
;
 Chemical Communications (Cambridge, United Kingdom)
;
_journal_page_first 1309
_journal_page_last 1311
_journal_paper_doi 10.1039/c2cc38473f
_journal_volume 49
_journal_year 2013
_chemical_formula_moiety 'C26 H23 N3 O3'
_chemical_formula_sum 'C26 H23 N3 O3'
_chemical_formula_weight 425.47
_space_group_IT_number 2
_symmetry_cell_setting triclinic
_symmetry_space_group_name_Hall '-P 1'
_symmetry_space_group_name_H-M 'P -1'
_atom_sites_solution_hydrogens geom
_atom_sites_solution_primary direct
_atom_sites_solution_secondary difmap
_audit_creation_method SHELXL-97
_cell_angle_alpha 70.489(2)
_cell_angle_beta 83.942(2)
_cell_angle_gamma 86.093(2)
_cell_formula_units_Z 4
_cell_length_a 11.1712(11)
_cell_length_b 12.0660(12)
_cell_length_c 17.6929(18)
_cell_measurement_reflns_used 3000
_cell_measurement_temperature 293(2)
_cell_measurement_theta_max 28.4
_cell_measurement_theta_min 2.4
_cell_volume 2234.0(4)
_computing_cell_refinement 'SAINT (Bruker, 1999)'
_computing_data_collection 'SMART (Bruker, 1997)'
_computing_data_reduction SAINT
_computing_molecular_graphics 'SHELXTL-PLUS (Sheldrick, 1990)'
_computing_publication_material SHELXL-97
_computing_structure_refinement 'SHELXL-97 (Sheldrick, 1997)'
_computing_structure_solution 'SHELXS-97 (Sheldrick, 1997)'
_diffrn_ambient_temperature 293(2)
_diffrn_measured_fraction_theta_full 0.973
_diffrn_measured_fraction_theta_max 0.973
_diffrn_measurement_device_type 'Bruker APEX CCD area-detector'
_diffrn_measurement_method '\w scans'
_diffrn_radiation_monochromator graphite
_diffrn_radiation_source 'fine-focus sealed tube'
_diffrn_radiation_type MoK\a
_diffrn_radiation_wavelength 0.71073
_diffrn_reflns_av_R_equivalents 0.0177
_diffrn_reflns_av_sigmaI/netI 0.0430
_diffrn_reflns_limit_h_max 11
_diffrn_reflns_limit_h_min -13
_diffrn_reflns_limit_k_max 12
_diffrn_reflns_limit_k_min -14
_diffrn_reflns_limit_l_max 21
_diffrn_reflns_limit_l_min -18
_diffrn_reflns_number 12218
_diffrn_reflns_theta_full 26.05
_diffrn_reflns_theta_max 26.05
_diffrn_reflns_theta_min 1.79
_exptl_absorpt_coefficient_mu 0.084
_exptl_absorpt_correction_T_max 0.979
_exptl_absorpt_correction_T_min 0.970
_exptl_absorpt_correction_type empirical
_exptl_absorpt_process_details 'SADABS (Sheldrick, 1996)'
_exptl_crystal_colour Green
_exptl_crystal_density_diffrn 1.265
_exptl_crystal_density_method 'not measured'
_exptl_crystal_description Block
_exptl_crystal_F_000 896
_exptl_crystal_size_max 0.40
_exptl_crystal_size_mid 0.30
_exptl_crystal_size_min 0.25
_refine_diff_density_max 1.009
_refine_diff_density_min -0.331
_refine_diff_density_rms 0.047
_refine_ls_extinction_method none
_refine_ls_goodness_of_fit_ref 1.031
_refine_ls_hydrogen_treatment mixed
_refine_ls_matrix_type full
_refine_ls_number_parameters 577
_refine_ls_number_reflns 8581
_refine_ls_number_restraints 0
_refine_ls_restrained_S_all 1.031
_refine_ls_R_factor_all 0.0878
_refine_ls_R_factor_gt 0.0613
_refine_ls_shift/su_max 0.000
_refine_ls_shift/su_mean 0.000
_refine_ls_structure_factor_coef Fsqd
_refine_ls_weighting_details 'calc w=1/[\s^2^(Fo^2^)+(0.0793P)^2^+1.2545P] where P=(Fo^2^+2Fc^2^)/3'
_refine_ls_weighting_scheme calc
_refine_ls_wR_factor_gt 0.1574
_refine_ls_wR_factor_ref 0.1748
_reflns_number_gt 6027
_reflns_number_total 8581
_reflns_threshold_expression >2sigma(I)
_cod_data_source_file c2cc38473f.txt
_cod_data_source_block w
_cod_original_sg_symbol_Hall -p1
_cod_database_code 7108835

loop_
_symmetry_equiv_pos_as_xyz
'x, y, z'
'-x, -y, -z'

loop_
_atom_site_label
_atom_site_type_symbol
_atom_site_fract_x
_atom_site_fract_y
_atom_site_fract_z
_atom_site_U_iso_or_equiv
_atom_site_adp_type
_atom_site_occupancy
_atom_site_symmetry_multiplicity
_atom_site_calc_flag
_atom_site_refinement_flags
N2 N 1.00110(19) 0.23388(18) 0.02644(14) 0.0388(5) Uani 1 1 d .
H4 H 1.0617 0.1971 0.0513 0.047 Uiso 1 1 calc R
C13 C 1.2804(2) 0.3935(2) 0.18176(16) 0.0332(5) Uani 1 1 d .
N1 N 1.05840(17) 0.43412(17) 0.19946(13) 0.0320(5) Uani 1 1 d .
N3 N 1.28812(17) 0.49131(18) 0.11591(12) 0.0339(5) Uani 1 1 d .
H5 H 1.2250 0.5146 0.0901 0.041 Uiso 1 1 calc R
C1 C 1.1532(2) 0.3412(2) 0.20531(15) 0.0322(5) Uani 1 1 d .
C3 C 1.0168(2) 0.3524(2) 0.10763(15) 0.0315(5) Uani 1 1 d .
C4 C 0.9834(2) 0.4356(2) 0.14469(15) 0.0311(5) Uani 1 1 d .
C6 C 0.9553(2) 0.3299(2) 0.04502(15) 0.0336(6) Uani 1 1 d .
C2 C 1.1214(2) 0.2881(2) 0.14233(15) 0.0325(5) Uani 1 1 d .
O2 O 1.18028(15) 0.20520(16) 0.12926(12) 0.0418(5) Uani 1 1 d .
O3 O 1.36340(16) 0.34582(16) 0.22080(12) 0.0466(5) Uani 1 1 d .
O5 O 0.69919(17) 0.29374(17) 0.36860(13) 0.0529(5) Uani 1 1 d .
O1 O 0.87116(16) 0.39247(15) 0.01210(11) 0.0419(5) Uani 1 1 d .
O6 O 0.37897(16) 0.13781(17) 0.51362(12) 0.0489(5) Uani 1 1 d .
O4 O 0.88291(17) 0.1556(2) 0.26093(15) 0.0756(8) Uani 1 1 d .
C5 C 0.8782(2) 0.5209(2) 0.13102(18) 0.0397(6) Uani 1 1 d .
H10A H 0.8782 0.5678 0.1655 0.060 Uiso 1 1 calc R
H10B H 0.8050 0.4787 0.1430 0.060 Uiso 1 1 calc R
H10C H 0.8838 0.5711 0.0758 0.060 Uiso 1 1 calc R
C31 C 0.3892(2) 0.0105(2) 0.39470(17) 0.0412(6) Uani 1 1 d .
H10D H 0.3882 -0.0363 0.3603 0.062 Uiso 1 1 calc R
H10E H 0.3172 0.0595 0.3908 0.062 Uiso 1 1 calc R
H10F H 0.3933 -0.0402 0.4494 0.062 Uiso 1 1 calc R
C26 C 1.1486(2) 0.2472(2) 0.28798(16) 0.0404(6) Uani 1 1 d .
H10G H 1.1684 0.2808 0.3270 0.061 Uiso 1 1 calc R
H10H H 1.2054 0.1843 0.2868 0.061 Uiso 1 1 calc R
H10I H 1.0689 0.2172 0.3023 0.061 Uiso 1 1 calc R
C38 C 0.6672(2) 0.2576(2) 0.20962(18) 0.0472(7) Uani 1 1 d .
H10J H 0.5874 0.2925 0.2035 0.071 Uiso 1 1 calc R
H10K H 0.6890 0.2219 0.1688 0.071 Uiso 1 1 calc R
H10L H 0.7232 0.3172 0.2044 0.071 Uiso 1 1 calc R
N4 N 0.80602(18) 0.00559(19) 0.36746(13) 0.0383(5) Uani 1 1 d .
H2 H 0.7400 -0.0248 0.3931 0.046 Uiso 1 1 calc R
N5 N 0.57501(17) 0.07909(18) 0.30805(13) 0.0363(5) Uani 1 1 d .
C30 C 0.4964(2) 0.0857(2) 0.36935(16) 0.0354(6) Uani 1 1 d .
N6 N 0.5200(2) 0.2759(2) 0.49225(15) 0.0474(6) Uani 1 1 d .
H1 H 0.5825 0.3055 0.4612 0.057 Uiso 1 1 calc R
C14 C 1.3932(2) 0.5584(2) 0.08634(15) 0.0325(5) Uani 1 1 d .
C40 C 0.9160(2) -0.0539(2) 0.39483(16) 0.0346(6) Uani 1 1 d .
C15 C 1.4152(2) 0.6131(2) 0.00401(16) 0.0373(6) Uani 1 1 d .
H37 H 1.3625 0.6045 -0.0308 0.045 Uiso 1 1 calc R
C20 C 1.0390(2) 0.4917(2) 0.25945(16) 0.0353(6) Uani 1 1 d .
C32 C 0.4520(2) 0.0610(2) 0.20669(18) 0.0429(7) Uani 1 1 d .
H16 H 0.3958 0.1144 0.2188 0.051 Uiso 1 1 calc R
C29 C 0.5295(2) 0.1664(2) 0.40352(17) 0.0381(6) Uani 1 1 d .
C28 C 0.6375(2) 0.2193(2) 0.35889(17) 0.0395(6) Uani 1 1 d .
C41 C 1.0183(2) -0.0510(2) 0.34283(17) 0.0394(6) Uani 1 1 d .
H28 H 1.0167 -0.0110 0.2880 0.047 Uiso 1 1 calc R
C42 C 1.1231(2) -0.1083(2) 0.37354(19) 0.0446(7) Uani 1 1 d .
H27 H 1.1920 -0.1064 0.3388 0.054 Uiso 1 1 calc R
C27 C 0.6703(2) 0.1643(2) 0.29229(17) 0.0388(6) Uani 1 1 d .
C39 C 0.7975(2) 0.1061(2) 0.30432(17) 0.0422(7) Uani 1 1 d .
C7 C 0.9589(2) 0.1882(2) -0.02993(17) 0.0404(6) Uani 1 1 d .
C19 C 1.4714(2) 0.5723(2) 0.13779(17) 0.0429(6) Uani 1 1 d .
H81 H 1.4567 0.5365 0.1931 0.051 Uiso 1 1 calc R
C37 C 0.5541(2) 0.0273(2) 0.24833(17) 0.0397(6) Uani 1 1 d .
C45 C 0.9188(3) -0.1158(3) 0.47595(18) 0.0499(7) Uani 1 1 d .
H24 H 0.8496 -0.1198 0.5108 0.060 Uiso 1 1 calc R
C46 C 0.4679(2) 0.1911(2) 0.47379(17) 0.0398(6) Uani 1 1 d .
C16 C 1.5156(3) 0.6802(2) -0.02613(18) 0.0449(7) Uani 1 1 d .
H38 H 1.5302 0.7169 -0.0814 0.054 Uiso 1 1 calc R
C47 C 0.4866(3) 0.3227(2) 0.55479(18) 0.0485(7) Uani 1 1 d .
C8 C 0.8390(3) 0.1925(3) -0.0421(2) 0.0505(7) Uani 1 1 d .
H45 H 0.7824 0.2290 -0.0149 0.061 Uiso 1 1 calc R
C18 C 1.5717(3) 0.6396(3) 0.1066(2) 0.0511(7) Uani 1 1 d .
H40 H 1.6245 0.6487 0.1413 0.061 Uiso 1 1 calc R
C24 C 0.9371(3) 0.5059(3) 0.3818(2) 0.0590(8) Uani 1 1 d .
H32 H 0.8777 0.4808 0.4242 0.071 Uiso 1 1 calc R
C33 C 0.4343(3) 0.0150(3) 0.1472(2) 0.0528(8) Uani 1 1 d .
H17 H 0.3650 0.0362 0.1200 0.063 Uiso 1 1 calc R
C17 C 1.5941(2) 0.6934(3) 0.0248(2) 0.0492(7) Uani 1 1 d .
H39 H 1.6619 0.7382 0.0041 0.059 Uiso 1 1 calc R
C25 C 0.9503(3) 0.4543(3) 0.32195(18) 0.0465(7) Uani 1 1 d .
H33 H 0.8998 0.3950 0.3239 0.056 Uiso 1 1 calc R
C36 C 0.6381(3) -0.0511(3) 0.2295(2) 0.0544(8) Uani 1 1 d .
H20 H 0.7067 -0.0739 0.2574 0.065 Uiso 1 1 calc R
C43 C 1.1273(3) -0.1679(3) 0.4541(2) 0.0502(7) Uani 1 1 d .
H26 H 1.1986 -0.2051 0.4739 0.060 Uiso 1 1 calc R
C44 C 1.0252(3) -0.1722(3) 0.5052(2) 0.0570(8) Uani 1 1 d .
H25 H 1.0272 -0.2131 0.5599 0.068 Uiso 1 1 calc R
C12 C 1.0426(3) 0.1326(3) -0.07032(19) 0.0505(7) Uani 1 1 d .
H41 H 1.1238 0.1297 -0.0622 0.061 Uiso 1 1 calc R
C21 C 1.1136(3) 0.5798(3) 0.2567(2) 0.0548(8) Uani 1 1 d .
H35 H 1.1739 0.6045 0.2149 0.066 Uiso 1 1 calc R
C48 C 0.5718(3) 0.3871(3) 0.5725(2) 0.0633(9) Uani 1 1 d .
H5A H 0.6486 0.3937 0.5457 0.076 Uiso 1 1 calc R
C9 C 0.8034(3) 0.1419(3) -0.0955(2) 0.0608(9) Uani 1 1 d .
H44 H 0.7225 0.1459 -0.1044 0.073 Uiso 1 1 calc R
C10 C 0.8848(3) 0.0862(3) -0.1354(2) 0.0599(9) Uani 1 1 d .
H43 H 0.8592 0.0521 -0.1706 0.072 Uiso 1 1 calc R
C34 C 0.5192(3) -0.0628(3) 0.1278(2) 0.0637(9) Uani 1 1 d .
H18 H 0.5079 -0.0926 0.0870 0.076 Uiso 1 1 calc R
C52 C 0.3728(3) 0.3122(3) 0.5958(2) 0.0635(9) Uani 1 1 d .
H3 H 0.3151 0.2690 0.5848 0.076 Uiso 1 1 calc R
C23 C 1.0111(3) 0.5936(3) 0.3788(2) 0.0668(10) Uani 1 1 d .
H31 H 1.0021 0.6278 0.4192 0.080 Uiso 1 1 calc R
C11 C 1.0045(3) 0.0814(3) -0.1229(2) 0.0611(9) Uani 1 1 d .
H42 H 1.0604 0.0437 -0.1498 0.073 Uiso 1 1 calc R
C35 C 0.6199(3) -0.0953(3) 0.1692(3) 0.0693(10) Uani 1 1 d .
H19 H 0.6767 -0.1479 0.1566 0.083 Uiso 1 1 calc R
C51 C 0.3461(4) 0.3672(3) 0.6537(2) 0.0746(11) Uani 1 1 d .
H2A H 0.2702 0.3596 0.6817 0.090 Uiso 1 1 calc R
C50 C 0.4294(4) 0.4323(3) 0.6701(2) 0.0752(11) Uani 1 1 d .
H1A H 0.4095 0.4699 0.7080 0.090 Uiso 1 1 calc R
C22 C 1.0986(3) 0.6310(3) 0.3161(2) 0.0726(11) Uani 1 1 d .
H48 H 1.1480 0.6912 0.3137 0.087 Uiso 1 1 calc R
C49 C 0.5423(4) 0.4416(3) 0.6301(2) 0.0747(11) Uani 1 1 d .
H6 H 0.5994 0.4848 0.6417 0.090 Uiso 1 1 calc R

loop_
_atom_site_aniso_label
_atom_site_aniso_U_11
_atom_site_aniso_U_22
_atom_site_aniso_U_33
_atom_site_aniso_U_23
_atom_site_aniso_U_13
_atom_site_aniso_U_12
N2 0.0378(12) 0.0382(12) 0.0434(13) -0.0152(10) -0.0111(10) -0.0004(9)
C13 0.0286(12) 0.0355(13) 0.0350(14) -0.0105(11) -0.0056(11) 0.0004(10)
N1 0.0288(10) 0.0302(10) 0.0353(12) -0.0082(9) -0.0044(9) -0.0004(8)
N3 0.0268(10) 0.0386(12) 0.0323(12) -0.0052(9) -0.0055(9) -0.0016(8)
C1 0.0287(12) 0.0312(13) 0.0344(14) -0.0068(11) -0.0065(10) 0.0003(10)
C3 0.0297(12) 0.0266(12) 0.0345(14) -0.0037(10) -0.0051(10) -0.0041(9)
C4 0.0275(12) 0.0259(12) 0.0347(14) -0.0024(10) -0.0027(10) -0.0051(9)
C6 0.0319(13) 0.0314(13) 0.0335(14) -0.0037(11) -0.0057(11) -0.0058(10)
C2 0.0310(12) 0.0292(13) 0.0338(14) -0.0057(11) -0.0016(10) -0.0039(10)
O2 0.0373(10) 0.0398(10) 0.0513(12) -0.0186(9) -0.0099(8) 0.0056(8)
O3 0.0323(9) 0.0467(11) 0.0508(12) -0.0001(9) -0.0141(9) -0.0001(8)
O5 0.0437(11) 0.0493(12) 0.0637(14) -0.0142(10) 0.0011(10) -0.0205(9)
O1 0.0421(10) 0.0364(10) 0.0458(11) -0.0076(8) -0.0184(9) 0.0004(8)
O6 0.0381(10) 0.0462(11) 0.0534(13) -0.0057(9) 0.0038(9) -0.0070(9)
O4 0.0281(10) 0.0740(15) 0.0825(17) 0.0294(13) 0.0015(11) -0.0092(10)
C5 0.0319(13) 0.0328(13) 0.0524(17) -0.0111(12) -0.0072(12) 0.0025(10)
C31 0.0273(12) 0.0396(14) 0.0484(17) -0.0013(12) -0.0063(11) -0.0072(11)
C26 0.0389(14) 0.0378(14) 0.0379(15) -0.0031(12) -0.0053(12) -0.0026(11)
C38 0.0371(14) 0.0398(15) 0.0526(18) 0.0036(13) -0.0091(13) -0.0065(12)
N4 0.0239(10) 0.0422(12) 0.0398(13) -0.0014(10) -0.0004(9) -0.0055(9)
N5 0.0266(10) 0.0343(11) 0.0423(13) -0.0035(10) -0.0049(9) -0.0065(8)
C30 0.0251(12) 0.0298(13) 0.0410(15) 0.0032(11) -0.0085(11) -0.0001(10)
N6 0.0454(13) 0.0419(13) 0.0489(15) -0.0077(11) 0.0016(11) -0.0067(11)
C14 0.0281(12) 0.0313(13) 0.0365(14) -0.0094(11) -0.0018(10) 0.0005(10)
C40 0.0274(12) 0.0348(13) 0.0419(15) -0.0120(12) -0.0047(11) -0.0022(10)
C15 0.0391(14) 0.0373(14) 0.0336(14) -0.0095(11) -0.0029(11) -0.0008(11)
C20 0.0349(13) 0.0339(13) 0.0364(15) -0.0112(11) -0.0028(11) 0.0009(10)
C32 0.0369(14) 0.0342(14) 0.0524(18) -0.0055(13) -0.0108(13) -0.0004(11)
C29 0.0285(12) 0.0325(13) 0.0448(16) -0.0007(12) -0.0048(11) -0.0031(10)
C28 0.0306(13) 0.0345(14) 0.0457(16) -0.0011(12) -0.0079(11) -0.0047(11)
C41 0.0358(14) 0.0447(15) 0.0387(15) -0.0145(12) -0.0032(11) -0.0050(11)
C42 0.0290(13) 0.0487(16) 0.061(2) -0.0252(15) -0.0021(13) -0.0023(12)
C27 0.0272(12) 0.0371(14) 0.0438(16) -0.0005(12) -0.0046(11) -0.0094(10)
C39 0.0273(13) 0.0425(15) 0.0465(17) 0.0006(13) -0.0033(12) -0.0078(11)
C7 0.0479(15) 0.0348(14) 0.0385(15) -0.0102(12) -0.0062(12) -0.0069(12)
C19 0.0422(15) 0.0491(16) 0.0345(15) -0.0084(12) -0.0040(12) -0.0096(12)
C37 0.0332(13) 0.0334(14) 0.0452(16) -0.0020(12) -0.0041(12) -0.0063(11)
C45 0.0376(15) 0.0545(18) 0.0453(18) -0.0027(14) 0.0004(13) 0.0065(13)
C46 0.0339(13) 0.0328(13) 0.0443(16) -0.0002(12) -0.0085(12) -0.0004(11)
C16 0.0477(16) 0.0382(15) 0.0422(16) -0.0075(12) 0.0074(13) -0.0044(12)
C47 0.0537(17) 0.0390(15) 0.0458(18) -0.0046(13) -0.0098(14) 0.0056(13)
C8 0.0463(16) 0.0486(17) 0.064(2) -0.0266(15) -0.0104(15) -0.0031(13)
C18 0.0422(16) 0.0546(18) 0.057(2) -0.0157(15) -0.0118(14) -0.0100(13)
C24 0.063(2) 0.066(2) 0.0443(19) -0.0188(16) 0.0098(15) 0.0020(17)
C33 0.0505(17) 0.0433(16) 0.065(2) -0.0137(15) -0.0191(15) -0.0040(13)
C17 0.0359(14) 0.0446(16) 0.061(2) -0.0110(14) 0.0059(14) -0.0101(12)
C25 0.0421(15) 0.0449(16) 0.0478(18) -0.0104(14) 0.0024(13) -0.0035(12)
C36 0.0386(15) 0.0567(18) 0.070(2) -0.0221(17) -0.0130(15) 0.0053(13)
C43 0.0360(15) 0.0523(17) 0.064(2) -0.0193(16) -0.0161(14) 0.0093(13)
C44 0.0511(18) 0.063(2) 0.0459(18) -0.0040(15) -0.0089(15) 0.0104(15)
C12 0.0493(17) 0.0571(18) 0.0491(18) -0.0228(15) 0.0004(14) -0.0093(14)
C21 0.0559(18) 0.0551(18) 0.059(2) -0.0286(16) 0.0125(15) -0.0195(15)
C48 0.071(2) 0.056(2) 0.062(2) -0.0145(17) -0.0174(18) -0.0001(17)
C9 0.0583(19) 0.060(2) 0.074(2) -0.0300(18) -0.0195(17) -0.0076(16)
C10 0.073(2) 0.064(2) 0.052(2) -0.0285(17) -0.0110(17) -0.0132(17)
C34 0.062(2) 0.063(2) 0.074(2) -0.0312(19) -0.0134(18) -0.0029(17)
C52 0.066(2) 0.061(2) 0.061(2) -0.0190(17) -0.0022(17) 0.0056(17)
C23 0.078(2) 0.075(2) 0.058(2) -0.0395(19) -0.0002(19) -0.001(2)
C11 0.073(2) 0.062(2) 0.054(2) -0.0294(17) 0.0083(17) -0.0076(17)
C35 0.0521(19) 0.071(2) 0.095(3) -0.042(2) -0.0114(19) 0.0107(17)
C51 0.078(3) 0.075(3) 0.066(3) -0.022(2) -0.005(2) 0.018(2)
C50 0.106(3) 0.067(2) 0.052(2) -0.0178(18) -0.020(2) 0.021(2)
C22 0.077(2) 0.074(2) 0.085(3) -0.051(2) 0.012(2) -0.026(2)
C49 0.100(3) 0.068(2) 0.061(2) -0.021(2) -0.030(2) 0.003(2)

loop_
_atom_type_symbol
_atom_type_description
_atom_type_scat_dispersion_real
_atom_type_scat_dispersion_imag
_atom_type_scat_source
C C 0.0033 0.0016 'International Tables Vol C Tables 4.2.6.8 and 6.1.1.4'
H H 0.0000 0.0000 'International Tables Vol C Tables 4.2.6.8 and 6.1.1.4'
N N 0.0061 0.0033 'International Tables Vol C Tables 4.2.6.8 and 6.1.1.4'
O O 0.0106 0.0060 'International Tables Vol C Tables 4.2.6.8 and 6.1.1.4'

loop_
_geom_angle_atom_site_label_1
_geom_angle_atom_site_label_2
_geom_angle_atom_site_label_3
_geom_angle
C6 N2 C7 126.5(2)
C6 N2 H4 116.7
C7 N2 H4 116.7
O3 C13 N3 125.2(2)
O3 C13 C1 119.9(2)
N3 C13 C1 114.9(2)
C4 N1 C20 127.0(2)
C4 N1 C1 110.6(2)
C20 N1 C1 120.8(2)
C13 N3 C14 124.7(2)
C13 N3 H5 117.7
C14 N3 H5 117.7
N1 C1 C26 112.7(2)
N1 C1 C2 102.03(18)
C26 C1 C2 109.9(2)
N1 C1 C13 111.42(18)
C26 C1 C13 110.4(2)
C2 C1 C13 110.1(2)
C4 C3 C2 108.2(2)
C4 C3 C6 126.8(2)
C2 C3 C6 125.0(2)
N1 C4 C3 112.3(2)
N1 C4 C5 119.4(2)
C3 C4 C5 128.3(2)
O1 C6 N2 123.3(2)
O1 C6 C3 123.3(2)
N2 C6 C3 113.4(2)
O2 C2 C3 130.9(2)
O2 C2 C1 122.2(2)
C3 C2 C1 106.9(2)
C4 C5 H10A 109.5
C4 C5 H10B 109.5
H10A C5 H10B 109.5
C4 C5 H10C 109.5
H10A C5 H10C 109.5
H10B C5 H10C 109.5
C30 C31 H10D 109.5
C30 C31 H10E 109.5
H10D C31 H10E 109.5
C30 C31 H10F 109.5
H10D C31 H10F 109.5
H10E C31 H10F 109.5
C1 C26 H10G 109.5
C1 C26 H10H 109.5
H10G C26 H10H 109.5
C1 C26 H10I 109.5
H10G C26 H10I 109.5
H10H C26 H10I 109.5
C27 C38 H10J 109.5
C27 C38 H10K 109.5
H10J C38 H10K 109.5
C27 C38 H10L 109.5
H10J C38 H10L 109.5
H10K C38 H10L 109.5
C39 N4 C40 125.1(2)
C39 N4 H2 117.5
C40 N4 H2 117.5
C30 N5 C37 126.0(2)
C30 N5 C27 110.7(2)
C37 N5 C27 120.5(2)
N5 C30 C29 112.2(2)
N5 C30 C31 120.6(2)
C29 C30 C31 127.2(3)
C46 N6 C47 129.5(2)
C46 N6 H1 115.3
C47 N6 H1 115.3
C19 C14 C15 119.7(2)
C19 C14 N3 121.5(2)
C15 C14 N3 118.7(2)
C45 C40 C41 119.8(2)
C45 C40 N4 118.2(2)
C41 C40 N4 122.0(2)
C16 C15 C14 119.8(3)
C16 C15 H37 120.1
C14 C15 H37 120.1
C21 C20 C25 120.1(3)
C21 C20 N1 119.8(2)
C25 C20 N1 120.0(2)
C33 C32 C37 119.8(3)
C33 C32 H16 120.1
C37 C32 H16 120.1
C30 C29 C28 107.6(2)
C30 C29 C46 126.6(2)
C28 C29 C46 125.7(2)
O5 C28 C29 130.0(3)
O5 C28 C27 122.7(2)
C29 C28 C27 107.3(2)
C40 C41 C42 119.2(3)
C40 C41 H28 120.4
C42 C41 H28 120.4
C43 C42 C41 121.3(3)
C43 C42 H27 119.3
C41 C42 H27 119.3
N5 C27 C38 112.0(2)
N5 C27 C28 102.0(2)
C38 C27 C28 110.6(2)
N5 C27 C39 113.3(2)
C38 C27 C39 110.9(2)
C28 C27 C39 107.5(2)
O4 C39 N4 124.4(2)
O4 C39 C27 119.2(2)
N4 C39 C27 116.3(2)
C8 C7 C12 119.9(3)
C8 C7 N2 122.2(3)
C12 C7 N2 117.8(2)
C14 C19 C18 119.7(3)
C14 C19 H81 120.1
C18 C19 H81 120.1
C36 C37 C32 119.9(3)
C36 C37 N5 120.3(2)
C32 C37 N5 119.7(2)
C40 C45 C44 119.8(3)
C40 C45 H24 120.1
C44 C45 H24 120.1
O6 C46 N6 123.3(3)
O6 C46 C29 123.5(2)
N6 C46 C29 113.2(2)
C17 C16 C15 120.6(3)
C17 C16 H38 119.7
C15 C16 H38 119.7
C52 C47 C48 119.5(3)
C52 C47 N6 123.2(3)
C48 C47 N6 117.1(3)
C7 C8 C9 119.2(3)
C7 C8 H45 120.4
C9 C8 H45 120.4
C17 C18 C19 120.6(3)
C17 C18 H40 119.7
C19 C18 H40 119.7
C23 C24 C25 120.4(3)
C23 C24 H32 119.8
C25 C24 H32 119.8
C32 C33 C34 120.3(3)
C32 C33 H17 119.8
C34 C33 H17 119.8
C16 C17 C18 119.5(3)
C16 C17 H39 120.3
C18 C17 H39 120.3
C20 C25 C24 119.4(3)
C20 C25 H33 120.3
C24 C25 H33 120.3
C35 C36 C37 119.7(3)
C35 C36 H20 120.2
C37 C36 H20 120.2
C42 C43 C44 119.3(3)
C42 C43 H26 120.3
C44 C43 H26 120.3
C43 C44 C45 120.5(3)
C43 C44 H25 119.8
C45 C44 H25 119.8
C7 C12 C11 119.8(3)
C7 C12 H41 120.1
C11 C12 H41 120.1
C22 C21 C20 119.8(3)
C22 C21 H35 120.1
C20 C21 H35 120.1
C49 C48 C47 120.0(4)
C49 C48 H5A 120.0
C47 C48 H5A 120.0
C10 C9 C8 121.5(3)
C10 C9 H44 119.3
C8 C9 H44 119.3
C9 C10 C11 119.3(3)
C9 C10 H43 120.3
C11 C10 H43 120.3
C35 C34 C33 119.4(3)
C35 C34 H18 120.3
C33 C34 H18 120.3
C47 C52 C51 119.1(4)
C47 C52 H3 120.5
C51 C52 H3 120.5
C24 C23 C22 119.8(3)
C24 C23 H31 120.1
C22 C23 H31 120.1
C10 C11 C12 120.2(3)
C10 C11 H42 119.9
C12 C11 H42 119.9
C34 C35 C36 120.9(3)
C34 C35 H19 119.6
C36 C35 H19 119.6
C50 C51 C52 121.3(4)
C50 C51 H2A 119.3
C52 C51 H2A 119.3
C51 C50 C49 119.6(4)
C51 C50 H1A 120.2
C49 C50 H1A 120.2
C23 C22 C21 120.5(3)
C23 C22 H48 119.8
C21 C22 H48 119.8
C50 C49 C48 120.5(4)
C50 C49 H6 119.8
C48 C49 H6 119.8

loop_
_geom_bond_atom_site_label_1
_geom_bond_atom_site_label_2
_geom_bond_distance
N2 C6 1.360(3)
N2 C7 1.422(3)
N2 H4 0.8600
C13 O3 1.211(3)
C13 N3 1.353(3)
C13 C1 1.553(3)
N1 C4 1.341(3)
N1 C20 1.442(3)
N1 C1 1.475(3)
N3 C14 1.422(3)
N3 H5 0.8600
C1 C26 1.520(3)
C1 C2 1.539(3)
C3 C4 1.384(4)
C3 C2 1.432(3)
C3 C6 1.470(3)
C4 C5 1.493(3)
C6 O1 1.232(3)
C2 O2 1.233(3)
O5 C28 1.234(3)
O6 C46 1.238(3)
O4 C39 1.214(3)
C5 H10A 0.9600
C5 H10B 0.9600
C5 H10C 0.9600
C31 C30 1.490(3)
C31 H10D 0.9600
C31 H10E 0.9600
C31 H10F 0.9600
C26 H10G 0.9600
C26 H10H 0.9600
C26 H10I 0.9600
C38 C27 1.521(4)
C38 H10J 0.9600
C38 H10K 0.9600
C38 H10L 0.9600
N4 C39 1.352(3)
N4 C40 1.425(3)
N4 H2 0.8600
N5 C30 1.342(3)
N5 C37 1.440(4)
N5 C27 1.471(3)
C30 C29 1.393(4)
N6 C46 1.356(3)
N6 C47 1.409(4)
N6 H1 0.8600
C14 C19 1.382(4)
C14 C15 1.386(4)
C40 C45 1.382(4)
C40 C41 1.384(4)
C15 C16 1.382(4)
C15 H37 0.9300
C20 C21 1.380(4)
C20 C25 1.380(4)
C32 C33 1.381(4)
C32 C37 1.386(4)
C32 H16 0.9300
C29 C28 1.433(3)
C29 C46 1.465(4)
C28 C27 1.536(4)
C41 C42 1.385(4)
C41 H28 0.9300
C42 C43 1.369(4)
C42 H27 0.9300
C27 C39 1.545(4)
C7 C8 1.374(4)
C7 C12 1.388(4)
C19 C18 1.384(4)
C19 H81 0.9300
C37 C36 1.383(4)
C45 C44 1.388(4)
C45 H24 0.9300
C16 C17 1.374(4)
C16 H38 0.9300
C47 C52 1.387(4)
C47 C48 1.391(4)
C8 C9 1.385(4)
C8 H45 0.9300
C18 C17 1.378(4)
C18 H40 0.9300
C24 C23 1.371(5)
C24 C25 1.387(4)
C24 H32 0.9300
C33 C34 1.387(5)
C33 H17 0.9300
C17 H39 0.9300
C25 H33 0.9300
C36 C35 1.380(5)
C36 H20 0.9300
C43 C44 1.372(4)
C43 H26 0.9300
C44 H25 0.9300
C12 C11 1.390(4)
C12 H41 0.9300
C21 C22 1.377(4)
C21 H35 0.9300
C48 C49 1.389(5)
C48 H5A 0.9300
C9 C10 1.369(5)
C9 H44 0.9300
C10 C11 1.372(5)
C10 H43 0.9300
C34 C35 1.371(5)
C34 H18 0.9300
C52 C51 1.394(5)
C52 H3 0.9300
C23 C22 1.373(5)
C23 H31 0.9300
C11 H42 0.9300
C35 H19 0.9300
C51 C50 1.369(6)
C51 H2A 0.9300
C50 C49 1.371(6)
C50 H1A 0.9300
C22 H48 0.9300
C49 H6 0.9300
